data_7124090
loop_
_publ_author_name
'Li, Zhong'
'Zhang, Jing'
'Lin, Li-Dan'
'Liu, Jin-Hua'
'Li, Xin-Xiong'
'Zheng, Shou-Tian'

_publ_section_title
;
 Inorganic-Organic Hybrid High-dimensional Polyoxotantalates and Their
 Structural Transformations Triggered by Water
;
_journal_name_full 'Chemical Communications'
_journal_paper_doi 10.1039/C9CC05884B
_journal_year 2019
_chemical_formula_sum 'C16 H64 Cu5 N16 Na4 O59 Ta12'
_chemical_formula_weight 4005.89
_space_group_crystal_system monoclinic
_space_group_IT_number 12
_space_group_name_Hall '-C 2y'
_space_group_name_H-M_alt 'C 1 2/m 1'
_symmetry_space_group_name_Hall '-C 2y'
_symmetry_space_group_name_H-M 'C 1 2/m 1'
_atom_sites_solution_hydrogens difmap
_audit_creation_method SHELXL-2014
_audit_update_record
;
2019-07-11 deposited with the CCDC.    2019-08-30 downloaded from the CCDC.
;
_cell_angle_alpha 90
_cell_angle_beta 94.2070(10)
_cell_angle_gamma 90
_cell_formula_units_Z 2
_cell_length_a 15.6559(11)
_cell_length_b 19.7079(14)
_cell_length_c 14.9410(10)
_cell_measurement_reflns_used 5830
_cell_measurement_temperature 296(2)
_cell_measurement_theta_max 25.01
_cell_measurement_theta_min 2.61
_cell_volume 4597.5(6)
_computing_structure_refinement 'SHELXL-2014 (Sheldrick, 2014)'
_diffrn_ambient_temperature 296(2)
_diffrn_measured_fraction_theta_full 0.856
_diffrn_measured_fraction_theta_max 0.983
_diffrn_measurement_device_type 'CCD area detector'
_diffrn_measurement_method 'phi and omega scans'
_diffrn_radiation_type MoK\a
_diffrn_radiation_wavelength 0.71073
_diffrn_reflns_av_R_equivalents 0.0341
_diffrn_reflns_av_unetI/netI 0.0332
_diffrn_reflns_Laue_measured_fraction_full 0.856
_diffrn_reflns_Laue_measured_fraction_max 0.983
_diffrn_reflns_limit_h_max 16
_diffrn_reflns_limit_h_min -17
_diffrn_reflns_limit_k_max 22
_diffrn_reflns_limit_k_min -21
_diffrn_reflns_limit_l_max 17
_diffrn_reflns_limit_l_min -16
_diffrn_reflns_number 12875
_diffrn_reflns_point_group_measured_fraction_full 0.856
_diffrn_reflns_point_group_measured_fraction_max 0.983
_diffrn_reflns_theta_full 25.242
_diffrn_reflns_theta_max 23.999
_diffrn_reflns_theta_min 1.664
_exptl_absorpt_coefficient_mu 15.451
_exptl_absorpt_correction_T_max 0.7452
_exptl_absorpt_correction_T_min 0.3156
_exptl_absorpt_correction_type psi-scan
_exptl_crystal_colour violet
_exptl_crystal_density_diffrn 2.847
_exptl_crystal_description bar
_exptl_crystal_F_000 3490
_exptl_crystal_size_max 0.30
_exptl_crystal_size_mid 0.20
_exptl_crystal_size_min 0.15
_platon_squeeze_details ' ?'
_refine_diff_density_max 1.473
_refine_diff_density_min -3.149
_refine_diff_density_rms 0.231
_refine_ls_extinction_method none
_refine_ls_goodness_of_fit_ref 1.078
_refine_ls_hydrogen_treatment constr
_refine_ls_matrix_type full
_refine_ls_number_parameters 273
_refine_ls_number_reflns 3674
_refine_ls_number_restraints 145
_refine_ls_restrained_S_all 1.083
_refine_ls_R_factor_all 0.0349
_refine_ls_R_factor_gt 0.0301
_refine_ls_shift/su_max 0.001
_refine_ls_shift/su_mean 0.000
_refine_ls_structure_factor_coef Fsqd
_refine_ls_weighting_details 'w=1/[\s^2^(Fo^2^)+(0.0357P)^2^+82.4189P] where P=(Fo^2^+2Fc^2^)/3'
_refine_ls_weighting_scheme calc
_refine_ls_wR_factor_gt 0.0797
_refine_ls_wR_factor_ref 0.0817
_reflns_Friedel_coverage 0.000
_reflns_number_gt 3221
_reflns_number_total 3674
_reflns_threshold_expression 'I > 2\s(I)'
_cod_data_source_file c9cc05884b2.cif
_cod_data_source_block a_CCDC1
_cod_database_code 7124090
_shelx_space_group_comment
;
The symmetry employed for this shelxl refinement is uniquely defined
by the following loop, which should always be used as a source of
symmetry information in preference to the above space-group names.
They are only intended as comments.
;
_shelxl_version_number 2014-3

loop_
_space_group_symop_operation_xyz
'x, y, z'
'-x, y, -z'
'x+1/2, y+1/2, z'
'-x+1/2, y+1/2, -z'
'-x, -y, -z'
'x, -y, z'
'-x+1/2, -y+1/2, -z'
'x+1/2, -y+1/2, z'

loop_
_atom_site_label
_atom_site_type_symbol
_atom_site_fract_x
_atom_site_fract_y
_atom_site_fract_z
_atom_site_U_iso_or_equiv
_atom_site_adp_type
_atom_site_occupancy
_atom_site_site_symmetry_order
_atom_site_calc_flag
_atom_site_refinement_flags_posn
_atom_site_refinement_flags_adp
_atom_site_refinement_flags_occupancy
Ta1 Ta 0.35365(3) 0.0000 0.45230(3) 0.01261(13) Uani 1 2 d S TU P
Ta2 Ta 0.18483(3) 0.0000 0.17399(3) 0.01999(14) Uani 1 2 d S TU P
Ta3 Ta 0.35671(2) 0.08713(2) 0.25313(2) 0.01570(12) Uani 1 1 d . U .
Ta4 Ta 0.18288(2) 0.08507(2) 0.36888(2) 0.01694(12) Uani 1 1 d . U .
Cu1 Cu 0.50671(11) 0.0000 0.33430(12) 0.0353(4) Uani 1 2 d S TU P
Cu2 Cu 0.5000 0.5000 0.5000 0.0317(6) Uani 1 4 d S TU P
Cu3 Cu 0.2500 0.2500 1.0000 0.0629(7) Uani 1 2 d S U P
O3 O 0.4246(5) 0.0000 0.2266(5) 0.0162(15) Uani 1 2 d S TU P
O4 O 0.4227(3) 0.0657(3) 0.3758(4) 0.0148(11) Uani 1 1 d . U .
O5 O 0.4187(5) 0.0000 0.5578(5) 0.0190(18) Uani 1 2 d S TU P
O6 O 0.2728(3) 0.0707(3) 0.4701(4) 0.0174(12) Uani 1 1 d . U .
O7 O 0.2768(5) 0.0000 0.3131(5) 0.0152(14) Uani 1 2 d S TU P
O8 O 0.2771(4) 0.0686(3) 0.1516(4) 0.0211(12) Uani 1 1 d . U .
O9 O 0.0000 0.3398(4) 0.5000 0.0275(19) Uani 1 2 d S TU P
O10 O 0.2754(3) 0.1395(3) 0.3146(4) 0.0199(12) Uani 1 1 d . U .
O12 O 0.1326(4) 0.0700(3) 0.2451(4) 0.0231(13) Uani 1 1 d . U .
O13 O 0.1151(4) 0.1468(3) 0.4135(5) 0.0284(14) Uani 1 1 d . U .
O14 O 0.4264(4) 0.1500(3) 0.2100(4) 0.0272(14) Uani 1 1 d . U .
O15 O 0.1305(5) 0.0000 0.4062(6) 0.0186(16) Uani 1 2 d S TU P
O16 O 0.1205(6) 0.0000 0.0693(6) 0.037(2) Uani 1 2 d S TU P
O18 O 0.1547(4) 0.2498(3) 0.5945(5) 0.0352(16) Uani 1 1 d . U .
N1 N 0.5858(4) -0.0699(4) 0.2763(5) 0.0270(17) Uani 1 1 d . U .
H1A H 0.5541 -0.0965 0.2377 0.032 Uiso 1 1 d R U .
H1B H 0.6113 -0.0966 0.3192 0.032 Uiso 1 1 d R U .
Na1 Na 0.0978(2) 0.26029(18) 0.4380(3) 0.0314(9) Uani 1 1 d . U .
O40 O 0.2038(4) 0.3374(3) 0.3972(4) 0.0338(15) Uani 1 1 d . U .
O41 O -0.0055(5) 0.2487(4) 0.3111(5) 0.0463(19) Uani 1 1 d . U .
C2 C 0.6506(9) -0.0341(7) 0.2297(11) 0.082(4) Uani 1 1 d . U .
H2A H 0.6451 -0.0489 0.1683 0.098 Uiso 1 1 d R U .
H2B H 0.7057 -0.0489 0.2547 0.098 Uiso 1 1 d R U .
N3 N 0.5575(5) 0.5693(5) 0.5817(6) 0.041(2) Uani 1 1 d . U .
H3C H 0.5181 0.5950 0.6065 0.049 Uiso 1 1 d R U .
H3D H 0.5907 0.5964 0.5505 0.049 Uiso 1 1 d R U .
N4 N 0.1908(9) 0.2086(7) 1.1008(8) 0.089(4) Uani 1 1 d . U .
H4A H 0.2186 0.1710 1.1208 0.107 Uiso 1 1 d R U .
H4B H 0.1372 0.1969 1.0809 0.107 Uiso 1 1 d R U .
C5 C 0.1867(12) 0.2579(10) 1.1724(10) 0.088(6) Uani 1 1 d . U .
H5A H 0.1757 0.2358 1.2276 0.105 Uiso 1 1 d R U .
H5B H 0.1423 0.2906 1.1585 0.105 Uiso 1 1 d R U .
N5 N 0.2102(11) 0.1822(9) 0.9062(9) 0.120(6) Uani 1 1 d . U .
H5C H 0.1535 0.1754 0.9077 0.143 Uiso 1 1 d R U .
H5D H 0.2374 0.1424 0.9162 0.143 Uiso 1 1 d R U .
C6 C 0.2306(15) 0.2097(10) 0.8201(11) 0.103(6) Uani 1 1 d . U .
H6A H 0.1873 0.2419 0.8001 0.124 Uiso 1 1 d R U .
H6B H 0.2309 0.1739 0.7766 0.124 Uiso 1 1 d R U .
C3 C 0.6076(11) 0.5340(8) 0.6491(12) 0.102(5) Uani 1 1 d . U .
H3A H 0.5897 0.5487 0.7060 0.122 Uiso 1 1 d R U .
H3B H 0.6658 0.5487 0.6460 0.122 Uiso 1 1 d R U .
O1W O -0.0112(8) 0.1357(7) 0.1902(9) 0.105(4) Uani 1 1 d . U .
O3W O 0.0915(13) 0.2981(11) 0.9584(10) 0.075(6) Uani 0.5 1 d . . P
O2W O 0.0000 0.0934(15) 0.0000 0.078(8) Uiso 0.5 2 d S . P

loop_
_atom_site_aniso_label
_atom_site_aniso_U_11
_atom_site_aniso_U_22
_atom_site_aniso_U_33
_atom_site_aniso_U_23
_atom_site_aniso_U_13
_atom_site_aniso_U_12
Ta1 0.0132(2) 0.0137(3) 0.0104(3) 0.000 -0.00231(18) 0.000
Ta2 0.0206(3) 0.0197(3) 0.0182(3) 0.000 -0.0093(2) 0.000
Ta3 0.0188(2) 0.0135(2) 0.0140(2) 0.00266(13) -0.00355(14) -0.00078(13)
Ta4 0.01594(19) 0.0125(2) 0.0217(2) 0.00010(14) -0.00269(15) 0.00185(13)
Cu1 0.0356(9) 0.0385(10) 0.0313(10) 0.000 -0.0002(8) 0.000
Cu2 0.0297(12) 0.0266(13) 0.0372(14) 0.000 -0.0087(11) 0.000
Cu3 0.114(2) 0.0446(13) 0.0324(11) 0.0090(9) 0.0194(12) 0.0218(13)
O3 0.018(3) 0.018(4) 0.012(4) 0.000 0.000(3) 0.000
O4 0.016(3) 0.014(3) 0.014(3) 0.000(2) -0.001(2) -0.001(2)
O5 0.019(4) 0.024(5) 0.013(4) 0.000 -0.005(3) 0.000
O6 0.022(3) 0.013(3) 0.017(3) -0.002(2) -0.003(2) 0.001(2)
O7 0.020(3) 0.013(4) 0.013(4) 0.000 -0.001(3) 0.000
O8 0.026(3) 0.020(3) 0.016(3) 0.006(2) -0.009(2) 0.000(2)
O9 0.033(5) 0.016(4) 0.032(5) 0.000 -0.005(4) 0.000
O10 0.024(3) 0.011(3) 0.024(3) 0.002(2) -0.002(2) -0.001(2)
O12 0.020(3) 0.023(3) 0.025(3) 0.000(2) -0.009(2) 0.003(2)
O13 0.025(3) 0.023(3) 0.038(4) -0.006(3) 0.002(3) 0.004(2)
O14 0.032(3) 0.023(3) 0.027(3) 0.010(3) 0.002(3) -0.008(3)
O15 0.019(4) 0.017(4) 0.020(4) 0.000 0.001(3) 0.000
O16 0.036(5) 0.047(6) 0.024(5) 0.000 -0.020(4) 0.000
O18 0.037(4) 0.029(4) 0.039(4) -0.006(3) -0.006(3) 0.003(3)
N1 0.021(4) 0.036(5) 0.024(4) -0.002(3) -0.002(3) 0.011(3)
Na1 0.036(2) 0.0205(19) 0.037(2) -0.0004(16) -0.0010(17) 0.0053(15)
O40 0.039(4) 0.035(4) 0.027(4) -0.007(3) -0.003(3) 0.002(3)
O41 0.051(4) 0.046(5) 0.041(4) 0.001(4) -0.008(3) 0.015(3)
C2 0.080(7) 0.074(7) 0.099(8) 0.013(6) 0.057(6) 0.015(6)
N3 0.032(5) 0.042(5) 0.048(6) -0.012(4) 0.002(4) -0.006(4)
N4 0.118(11) 0.091(10) 0.060(7) 0.024(6) 0.026(7) 0.023(8)
C5 0.110(13) 0.118(13) 0.039(7) 0.027(7) 0.026(8) 0.071(12)
N5 0.157(15) 0.143(15) 0.061(8) -0.023(8) 0.019(10) -0.018(12)
C6 0.148(18) 0.108(15) 0.051(7) -0.001(8) -0.009(10) 0.041(14)
C3 0.114(9) 0.096(9) 0.087(8) -0.005(7) -0.049(7) -0.005(7)
O1W 0.099(5) 0.103(5) 0.111(6) -0.013(4) -0.004(4) 0.025(4)
O3W 0.105(15) 0.100(16) 0.020(9) 0.039(9) 0.017(9) 0.036(12)

loop_
_atom_type_symbol
_atom_type_description
_atom_type_scat_dispersion_real
_atom_type_scat_dispersion_imag
_atom_type_scat_source
O O 0.0106 0.0060 'International Tables Vol C Tables 4.2.6.8 and 6.1.1.4'
Cu Cu 0.3201 1.2651 'International Tables Vol C Tables 4.2.6.8 and 6.1.1.4'
Ta Ta -0.7052 6.5227 'International Tables Vol C Tables 4.2.6.8 and 6.1.1.4'
Na Na 0.0362 0.0249 'International Tables Vol C Tables 4.2.6.8 and 6.1.1.4'
C C 0.0033 0.0016 'International Tables Vol C Tables 4.2.6.8 and 6.1.1.4'
N N 0.0061 0.0033 'International Tables Vol C Tables 4.2.6.8 and 6.1.1.4'
H H 0.0000 0.0000 'International Tables Vol C Tables 4.2.6.8 and 6.1.1.4'

loop_
_geom_angle_atom_site_label_1
_geom_angle_atom_site_label_2
_geom_angle_atom_site_label_3
_geom_angle
_geom_angle_site_symmetry_1
_geom_angle_site_symmetry_3
O5 Ta1 O6 102.4(2) . .
O5 Ta1 O6 102.4(2) . 6
O6 Ta1 O6 93.4(3) . 6
O5 Ta1 O4 101.3(2) . .
O6 Ta1 O4 89.9(2) . .
O6 Ta1 O4 154.7(2) 6 .
O5 Ta1 O4 101.3(2) . 6
O6 Ta1 O4 154.7(2) . 6
O6 Ta1 O4 89.9(2) 6 6
O4 Ta1 O4 77.0(3) . 6
O5 Ta1 O7 177.0(3) . .
O6 Ta1 O7 79.6(2) . .
O6 Ta1 O7 79.6(2) 6 .
O4 Ta1 O7 76.4(2) . .
O4 Ta1 O7 76.4(2) 6 .
O5 Ta1 Cu1 95.0(2) . .
O6 Ta1 Cu1 129.07(17) . .
O6 Ta1 Cu1 129.07(17) 6 .
O4 Ta1 Cu1 39.46(15) . .
O4 Ta1 Cu1 39.46(15) 6 .
O7 Ta1 Cu1 82.04(18) . .
O5 Ta1 Ta4 135.41(17) . 6
O6 Ta1 Ta4 84.09(16) . 6
O6 Ta1 Ta4 33.07(17) 6 6
O4 Ta1 Ta4 122.98(15) . 6
O4 Ta1 Ta4 85.18(14) 6 6
O7 Ta1 Ta4 46.71(13) . 6
Cu1 Ta1 Ta4 115.11(3) . 6
O5 Ta1 Ta4 135.41(17) . .
O6 Ta1 Ta4 33.07(17) . .
O6 Ta1 Ta4 84.09(16) 6 .
O4 Ta1 Ta4 85.18(14) . .
O4 Ta1 Ta4 122.98(15) 6 .
O7 Ta1 Ta4 46.72(13) . .
Cu1 Ta1 Ta4 115.11(3) . .
Ta4 Ta1 Ta4 60.659(14) 6 .
O16 Ta2 O12 104.1(3) . 6
O16 Ta2 O12 104.1(3) . .
O12 Ta2 O12 89.7(4) 6 .
O16 Ta2 O8 102.5(3) . .
O12 Ta2 O8 153.2(2) 6 .
O12 Ta2 O8 87.1(2) . .
O16 Ta2 O8 102.5(3) . 6
O12 Ta2 O8 87.1(2) 6 6
O12 Ta2 O8 153.2(2) . 6
O8 Ta2 O8 83.9(3) . 6
O16 Ta2 O7 178.0(4) . .
O12 Ta2 O7 77.3(2) 6 .
O12 Ta2 O7 77.4(2) . .
O8 Ta2 O7 76.0(2) . .
O8 Ta2 O7 76.0(2) 6 .
O16 Ta2 Ta3 134.0(2) . 6
O12 Ta2 Ta3 78.62(17) 6 6
O12 Ta2 Ta3 121.93(17) . 6
O8 Ta2 Ta3 80.55(16) . 6
O8 Ta2 Ta3 31.54(16) 6 6
O7 Ta2 Ta3 44.58(12) . 6
O16 Ta2 Ta3 134.0(2) . .
O12 Ta2 Ta3 121.93(17) 6 .
O12 Ta2 Ta3 78.62(17) . .
O8 Ta2 Ta3 31.54(16) . .
O8 Ta2 Ta3 80.55(16) 6 .
O7 Ta2 Ta3 44.58(12) . .
Ta3 Ta2 Ta3 61.983(15) 6 .
O14 Ta3 O10 104.0(3) . .
O14 Ta3 O8 102.9(3) . .
O10 Ta3 O8 93.7(2) . .
O14 Ta3 O3 99.7(3) . .
O10 Ta3 O3 154.4(3) . .
O8 Ta3 O3 90.2(3) . .
O14 Ta3 O4 100.3(2) . .
O10 Ta3 O4 89.5(2) . .
O8 Ta3 O4 155.0(2) . .
O3 Ta3 O4 76.8(3) . .
O14 Ta3 O7 175.0(3) . .
O10 Ta3 O7 79.6(2) . .
O8 Ta3 O7 80.2(2) . .
O3 Ta3 O7 76.2(2) . .
O4 Ta3 O7 76.0(2) . .
O14 Ta3 Cu1 93.4(2) . .
O10 Ta3 Cu1 128.46(17) . .
O8 Ta3 Cu1 129.37(18) . .
O3 Ta3 Cu1 39.5(2) . .
O4 Ta3 Cu1 39.30(15) . .
O7 Ta3 Cu1 81.62(16) . .
O14 Ta3 Ta4 137.2(2) . .
O10 Ta3 Ta4 33.26(17) . .
O8 Ta3 Ta4 84.28(18) . .
O3 Ta3 Ta4 122.63(17) . .
O4 Ta3 Ta4 84.95(14) . .
O7 Ta3 Ta4 46.53(13) . .
Cu1 Ta3 Ta4 114.62(3) . .
O14 Ta3 Ta2 136.2(2) . .
O10 Ta3 Ta2 84.29(16) . .
O8 Ta3 Ta2 33.34(17) . .
O3 Ta3 Ta2 85.24(19) . .
O4 Ta3 Ta2 122.94(15) . .
O7 Ta3 Ta2 47.01(18) . .
Cu1 Ta3 Ta2 115.09(2) . .
Ta4 Ta3 Ta2 60.590(12) . .
O13 Ta4 O15 101.8(3) . .
O13 Ta4 O12 104.3(3) . .
O15 Ta4 O12 89.5(3) . .
O13 Ta4 O6 102.7(3) . .
O15 Ta4 O6 87.1(3) . .
O12 Ta4 O6 153.0(2) . .
O13 Ta4 O10 104.6(3) . .
O15 Ta4 O10 153.3(3) . .
O12 Ta4 O10 87.3(2) . .
O6 Ta4 O10 83.9(2) . .
O13 Ta4 O7 178.1(3) . .
O15 Ta4 O7 77.5(2) . .
O12 Ta4 O7 77.5(2) . .
O6 Ta4 O7 75.6(2) . .
O10 Ta4 O7 76.0(2) . .
O13 Ta4 Ta1 133.8(2) . .
O15 Ta4 Ta1 78.7(2) . .
O12 Ta4 Ta1 121.93(17) . .
O6 Ta4 Ta1 31.33(16) . .
O10 Ta4 Ta1 80.62(15) . .
O7 Ta4 Ta1 44.44(17) . .
O13 Ta4 Ta3 136.0(2) . .
O15 Ta4 Ta3 122.12(19) . .
O12 Ta4 Ta3 78.48(17) . .
O6 Ta4 Ta3 80.71(16) . .
O10 Ta4 Ta3 31.49(16) . .
O7 Ta4 Ta3 44.68(12) . .
Ta1 Ta4 Ta3 62.283(12) . .
O13 Ta4 Ta4 133.3(2) . 6
O15 Ta4 Ta4 31.44(19) . 6
O12 Ta4 Ta4 81.34(18) . 6
O6 Ta4 Ta4 81.89(16) . 6
O10 Ta4 Ta4 122.06(16) . 6
O7 Ta4 Ta4 46.09(12) . 6
Ta1 Ta4 Ta4 59.670(7) . 6
Ta3 Ta4 Ta4 90.698(8) . 6
O5 Cu1 O4 96.6(2) 5_656 .
O5 Cu1 O4 96.6(2) 5_656 6
O4 Cu1 O4 81.8(3) . 6
O5 Cu1 O3 177.1(3) 5_656 .
O4 Cu1 O3 81.3(2) . .
O4 Cu1 O3 81.3(2) 6 .
O5 Cu1 N1 90.4(3) 5_656 6
O4 Cu1 N1 97.2(3) . 6
O4 Cu1 N1 173.1(3) 6 6
O3 Cu1 N1 91.8(3) . 6
O5 Cu1 N1 90.4(3) 5_656 .
O4 Cu1 N1 173.1(3) . .
O4 Cu1 N1 97.2(3) 6 .
O3 Cu1 N1 91.8(3) . .
N1 Cu1 N1 82.8(4) 6 .
O5 Cu1 Ta1 88.3(2) 5_656 .
O4 Cu1 Ta1 41.99(16) . .
O4 Cu1 Ta1 41.99(16) 6 .
O3 Cu1 Ta1 88.8(2) . .
N1 Cu1 Ta1 138.6(2) 6 .
N1 Cu1 Ta1 138.6(2) . .
O5 Cu1 Ta3 136.77(14) 5_656 .
O4 Cu1 Ta3 41.76(16) . .
O4 Cu1 Ta3 89.04(16) 6 .
O3 Cu1 Ta3 41.59(12) . .
N1 Cu1 Ta3 85.8(2) 6 .
N1 Cu1 Ta3 131.5(2) . .
Ta1 Cu1 Ta3 67.85(4) . .
O5 Cu1 Ta3 136.77(14) 5_656 6
O4 Cu1 Ta3 89.04(16) . 6
O4 Cu1 Ta3 41.76(16) 6 6
O3 Cu1 Ta3 41.59(12) . 6
N1 Cu1 Ta3 131.5(2) 6 6
N1 Cu1 Ta3 85.8(2) . 6
Ta1 Cu1 Ta3 67.85(4) . 6
Ta3 Cu1 Ta3 67.64(4) . 6
N3 Cu2 N3 93.9(5) 5_666 6_565
N3 Cu2 N3 86.1(5) 5_666 2_656
N3 Cu2 N3 180.0 6_565 2_656
N3 Cu2 N3 180.0(4) 5_666 .
N3 Cu2 N3 86.1(5) 6_565 .
N3 Cu2 N3 93.9(5) 2_656 .
N4 Cu3 N4 180.0 . 7_557
N4 Cu3 N5 83.2(6) . 7_557
N4 Cu3 N5 96.8(6) 7_557 7_557
N4 Cu3 N5 96.8(6) . .
N4 Cu3 N5 83.2(6) 7_557 .
N5 Cu3 N5 180.0 7_557 .
Cu1 O3 Ta3 98.9(3) . .
Cu1 O3 Ta3 98.9(3) . 6
Ta3 O3 Ta3 111.9(3) . 6
Cu1 O4 Ta3 98.9(2) . .
Cu1 O4 Ta1 98.5(2) . .
Ta3 O4 Ta1 111.4(2) . .
Ta1 O5 Cu1 176.8(5) . 5_656
Ta1 O6 Ta4 115.6(3) . .
Ta1 O7 Ta3 94.9(2) . 6
Ta1 O7 Ta3 94.9(2) . .
Ta3 O7 Ta3 94.3(3) 6 .
Ta1 O7 Ta4 88.8(2) . 6
Ta3 O7 Ta4 88.79(2) 6 6
Ta3 O7 Ta4 174.9(3) . 6
Ta1 O7 Ta4 88.8(2) . .
Ta3 O7 Ta4 174.9(3) 6 .
Ta3 O7 Ta4 88.79(2) . .
Ta4 O7 Ta4 87.8(2) 6 .
Ta1 O7 Ta2 175.1(4) . .
Ta3 O7 Ta2 88.4(2) 6 .
Ta3 O7 Ta2 88.4(2) . .
Ta4 O7 Ta2 87.6(2) 6 .
Ta4 O7 Ta2 87.6(2) . .
Ta3 O8 Ta2 115.1(3) . .
Na1 O9 Na1 99.4(4) . 2_556
Ta3 O10 Ta4 115.2(3) . .
Ta2 O12 Ta4 117.4(3) . .
Ta4 O13 Na1 144.3(4) . .
Ta4 O15 Ta4 117.1(4) 6 .
C2 N1 Cu1 109.5(7) . .
O13 Na1 O40 119.6(3) . .
O13 Na1 O41 82.1(3) . .
O40 Na1 O41 107.6(3) . .
O13 Na1 O9 141.3(3) . .
O40 Na1 O9 99.1(3) . .
O41 Na1 O9 87.5(2) . .
O13 Na1 O18 91.8(3) . .
O40 Na1 O18 95.0(3) . .
O41 Na1 O18 156.8(3) . .
O9 Na1 O18 83.4(2) . .
O13 Na1 Na1 101.12(18) . 2_556
O40 Na1 Na1 138.85(19) . 2_556
O41 Na1 Na1 82.0(2) . 2_556
O9 Na1 Na1 40.32(18) . 2_556
O18 Na1 Na1 77.2(2) . 2_556
C2 C2 N1 119.1(6) 6 .
C3 N3 Cu2 107.5(8) . .
C5 N4 Cu3 109.3(11) . .
C6 C5 N4 105.4(13) 7_557 .
C6 N5 Cu3 107.1(13) . .
C5 C6 N5 110.5(16) 7_557 .
C3 C3 N3 119.5(7) 6_565 .

loop_
_geom_bond_atom_site_label_1
_geom_bond_atom_site_label_2
_geom_bond_distance
_geom_bond_site_symmetry_2
Ta1 O5 1.813(8) .
Ta1 O6 1.914(5) .
Ta1 O6 1.914(5) 6
Ta1 O4 2.082(5) .
Ta1 O4 2.082(5) 6
Ta1 O7 2.325(7) .
Ta1 Cu1 3.0775(19) .
Ta1 Ta4 3.3201(5) 6
Ta1 Ta4 3.3201(5) .
Ta2 O16 1.797(9) .
Ta2 O12 1.955(6) 6
Ta2 O12 1.955(6) .
Ta2 O8 2.024(6) .
Ta2 O8 2.024(6) 6
Ta2 O7 2.440(7) .
Ta2 Ta3 3.3348(5) 6
Ta2 Ta3 3.3348(5) .
Ta3 O14 1.801(6) .
Ta3 O10 1.923(6) .
Ta3 O8 1.927(6) .
Ta3 O3 2.073(4) .
Ta3 O4 2.080(5) .
Ta3 O7 2.342(5) .
Ta3 Cu1 3.0849(15) .
Ta3 Ta4 3.3300(5) .
Ta4 O13 1.776(6) .
Ta4 O15 1.965(4) .
Ta4 O12 1.979(6) .
Ta4 O6 2.009(6) .
Ta4 O10 2.019(6) .
Ta4 O7 2.417(5) .
Ta4 Ta4 3.3531(7) 6
Cu1 O5 1.920(8) 5_656
Cu1 O4 1.978(5) .
Cu1 O4 1.978(5) 6
Cu1 O3 1.985(8) .
Cu1 N1 2.084(7) 6
Cu1 N1 2.084(7) .
Cu1 Ta3 3.0850(15) 6
Cu2 N3 2.001(8) 5_666
Cu2 N3 2.001(8) 6_565
Cu2 N3 2.001(8) 2_656
Cu2 N3 2.001(8) .
Cu3 N4 1.999(12) .
Cu3 N4 1.999(12) 7_557
Cu3 N5 2.002(15) 7_557
Cu3 N5 2.002(15) .
O3 Ta3 2.073(4) 6
O5 Cu1 1.920(8) 5_656
O7 Ta3 2.342(5) 6
O7 Ta4 2.417(5) 6
O9 Na1 2.422(7) .
O9 Na1 2.422(7) 2_556
O13 Na1 2.285(7) .
O15 Ta4 1.965(4) 6
O18 Na1 2.449(8) .
N1 C2 1.454(14) .
Na1 O40 2.363(8) .
Na1 O41 2.410(8) .
Na1 Na1 3.694(7) 2_556
C2 C2 1.34(3) 6
N3 C3 1.413(17) .
N4 C5 1.45(2) .
C5 C6 1.44(3) 7_557
N5 C6 1.45(2) .
C6 C5 1.44(3) 7_557
C3 C3 1.34(3) 6_565

loop_
_platon_squeeze_void_nr
_platon_squeeze_void_average_x
_platon_squeeze_void_average_y
_platon_squeeze_void_average_z
_platon_squeeze_void_volume
_platon_squeeze_void_count_electrons
1 0.000 0.500 0.000 228.9 12.3
2 0.500 0.000 0.000 228.8 12.3
